data_7711815
loop_
_publ_author_name
'Munasinghe, Hashini N.'
'Imer, Marcos R.'
'Szlag, Regina G.'
'Suescun, Leopoldo'
'Rabuffetti, Federico A.'

_publ_section_title
;
 Reactivity of bi- and monometallic trifluoroacetates towards amorphous
 SiO2
;
_journal_name_full 'Dalton Transactions'
_journal_paper_doi 10.1039/D2DT02822K
_journal_year 2022
_chemical_formula_sum 'C9 F14 K2 Mn1.5 O9'
_chemical_formula_weight 678.70
_space_group_crystal_system monoclinic
_space_group_IT_number 14
_space_group_name_Hall '-P 2yn'
_space_group_name_H-M_alt 'P 1 21/n 1'
_audit_creation_method SHELXL-2017/1
_audit_update_record
;
2022-07-05 deposited with the CCDC.	2022-11-11 downloaded from the CCDC.
;
_cell_angle_alpha 90
_cell_angle_beta 109.993(2)
_cell_angle_gamma 90
_cell_formula_units_Z 8
_cell_length_a 17.5481(9)
_cell_length_b 13.7303(7)
_cell_length_c 19.5024(9)
_cell_measurement_reflns_used 7994
_cell_measurement_temperature 100(2)
_cell_measurement_theta_max 24.054
_cell_measurement_theta_min 2.225
_cell_volume 4415.7(4)
_computing_structure_refinement 'SHELXL-2017/1 (Sheldrick, 2017)'
_computing_structure_solution 'SHELXT 2018/2 (Sheldrick, 2018)'
_diffrn_ambient_temperature 100(2)
_diffrn_detector_area_resol_mean 8.3333
_diffrn_measured_fraction_theta_full 1.000
_diffrn_measured_fraction_theta_max 1.000
_diffrn_measurement_device_type 'Bruker X8 Apex'
_diffrn_measurement_method '\w and \j scans'
_diffrn_radiation_type MoK\a
_diffrn_radiation_wavelength 0.71073
_diffrn_reflns_av_R_equivalents 0.0936
_diffrn_reflns_av_unetI/netI 0.0455
_diffrn_reflns_Laue_measured_fraction_full 1.000
_diffrn_reflns_Laue_measured_fraction_max 1.000
_diffrn_reflns_limit_h_max 23
_diffrn_reflns_limit_h_min -23
_diffrn_reflns_limit_k_max 18
_diffrn_reflns_limit_k_min -18
_diffrn_reflns_limit_l_max 26
_diffrn_reflns_limit_l_min -26
_diffrn_reflns_number 128258
_diffrn_reflns_point_group_measured_fraction_full 1.000
_diffrn_reflns_point_group_measured_fraction_max 1.000
_diffrn_reflns_theta_full 25.242
_diffrn_reflns_theta_max 28.282
_diffrn_reflns_theta_min 1.853
_diffrn_source 'Mo sealed source'
_exptl_absorpt_coefficient_mu 1.404
_exptl_absorpt_correction_T_max 0.7454
_exptl_absorpt_correction_T_min 0.7155
_exptl_absorpt_correction_type multi-scan
_exptl_absorpt_process_details
;
 SADABS 2016/2: Krause, L., Herbst-Irmer, R., Sheldrick G.M. & Stalke D.,
 J. Appl. Cryst. 48 (2015) 3-10
;
_exptl_crystal_colour colourless
_exptl_crystal_density_diffrn 2.042
_exptl_crystal_description Needle
_exptl_crystal_F_000 2620
_exptl_crystal_size_max 0.480
_exptl_crystal_size_mid 0.320
_exptl_crystal_size_min 0.253
_refine_diff_density_max 0.694
_refine_diff_density_min -0.443
_refine_diff_density_rms 0.091
_refine_ls_extinction_method none
_refine_ls_goodness_of_fit_ref 1.008
_refine_ls_hydrogen_treatment undef
_refine_ls_matrix_type full
_refine_ls_number_parameters 754
_refine_ls_number_reflns 10971
_refine_ls_number_restraints 733
_refine_ls_restrained_S_all 1.001
_refine_ls_R_factor_all 0.0650
_refine_ls_R_factor_gt 0.0346
_refine_ls_shift/su_max 0.001
_refine_ls_shift/su_mean 0.000
_refine_ls_structure_factor_coef Fsqd
_refine_ls_weighting_details 'w=1/[\s^2^(Fo^2^)+(0.0230P)^2^+5.7738P] where P=(Fo^2^+2Fc^2^)/3'
_refine_ls_weighting_scheme calc
_refine_ls_wR_factor_gt 0.0661
_refine_ls_wR_factor_ref 0.0771
_reflns_Friedel_coverage 0.000
_reflns_number_gt 7790
_reflns_number_total 10971
_reflns_threshold_expression 'I > 2\s(I)'
_cod_data_source_file d2dt02822k2.cif
_cod_data_source_block FAR_HNM_06_42_2_0m_a
_cod_original_sg_symbol_H-M 'P 21/n'
_cod_original_formula_sum 'C9 F14 K2 Mn1.50 O9'
_cod_database_code 7711815
_shelx_shelxl_version_number 2017/1
_shelx_space_group_comment
;
The symmetry employed for this shelxl refinement is uniquely defined
by the following loop, which should always be used as a source of
symmetry information in preference to the above space-group names.
They are only intended as comments.
;

loop_
_space_group_symop_operation_xyz
'x, y, z'
'-x+1/2, y+1/2, -z+1/2'
'-x, -y, -z'
'x-1/2, -y-1/2, z-1/2'

loop_
_atom_site_label
_atom_site_type_symbol
_atom_site_fract_x
_atom_site_fract_y
_atom_site_fract_z
_atom_site_U_iso_or_equiv
_atom_site_adp_type
_atom_site_occupancy
_atom_site_site_symmetry_order
_atom_site_calc_flag
_atom_site_refinement_flags_posn
_atom_site_refinement_flags_adp
_atom_site_refinement_flags_occupancy
_atom_site_disorder_assembly
_atom_site_disorder_group
K1 K 0.71831(4) 0.74798(4) 0.27617(3) 0.01790(12) Uani 1 1 d . . . . .
F1 F 0.60996(8) 0.43740(10) 0.34966(7) 0.0143(3) Uani 1 1 d . . . . .
Mn1 Mn 0.68587(2) 0.31371(3) 0.36044(2) 0.01237(8) Uani 1 1 d . . . . .
K2 K 0.41209(4) 0.48256(4) 0.08868(3) 0.01856(12) Uani 1 1 d . . . . .
Mn2 Mn 0.48436(2) 0.42339(3) 0.29395(2) 0.01366(8) Uani 1 1 d . . . . .
Mn3 Mn 0.66441(2) 0.57341(3) 0.39242(2) 0.01390(8) Uani 1 1 d . . . . .
K3 K 0.65308(4) 0.62772(5) 0.60089(3) 0.02915(15) Uani 1 1 d . . . . .
K4 K 0.69723(4) 0.16452(5) 0.52553(3) 0.02485(14) Uani 1 1 d . . . . .
C1A C 0.29947(15) 0.41645(19) 0.20245(14) 0.0174(5) Uani 1 1 d . . . . .
O1A O 0.35483(10) 0.41469(13) 0.26371(9) 0.0186(4) Uani 1 1 d . . . . .
F1A F 0.20670(11) 0.37653(17) 0.26312(10) 0.0462(5) Uani 1 1 d . . . . .
O2A O 0.30394(11) 0.41672(14) 0.14131(10) 0.0228(4) Uani 1 1 d . . . . .
F2A F 0.15706(10) 0.39154(18) 0.14697(10) 0.0507(6) Uani 1 1 d . . . . .
C2A C 0.21451(18) 0.4240(3) 0.20718(16) 0.0323(7) Uani 1 1 d . . . . .
F3A F 0.19666(12) 0.51750(17) 0.21564(11) 0.0519(6) Uani 1 1 d . . . . .
C1B C 0.52695(16) 0.21991(19) 0.37250(14) 0.0190(6) Uani 1 1 d . . . . .
F1B F 0.42007(11) 0.14316(13) 0.40236(11) 0.0386(5) Uani 1 1 d . . . . .
O1B O 0.47722(11) 0.28412(14) 0.34260(11) 0.0259(5) Uani 1 1 d . . . . .
C2B C 0.49088(18) 0.1274(2) 0.39424(17) 0.0272(7) Uani 1 1 d . . . . .
F2B F 0.48070(12) 0.05929(13) 0.34409(11) 0.0448(5) Uani 1 1 d . . . . .
O2B O 0.60163(11) 0.21812(13) 0.38738(10) 0.0184(4) Uani 1 1 d . . . . .
F3B F 0.54030(11) 0.09092(14) 0.45759(10) 0.0422(5) Uani 1 1 d . . . . .
O1C O 0.50621(11) 0.35894(13) 0.19994(9) 0.0192(4) Uani 1 1 d . . . . .
F1C F 0.51780(11) 0.34004(12) 0.06688(8) 0.0285(4) Uani 1 1 d . . . . .
C1C C 0.56492(15) 0.31264(18) 0.19551(13) 0.0138(5) Uani 1 1 d . . . . .
O2C O 0.63061(11) 0.29212(13) 0.24267(9) 0.0164(4) Uani 1 1 d . . . . .
F2C F 0.50435(12) 0.19669(13) 0.10363(9) 0.0381(5) Uani 1 1 d . . . . .
C2C C 0.55266(16) 0.27311(19) 0.11833(14) 0.0190(6) Uani 1 1 d . . . . .
F3C F 0.62149(10) 0.24725(14) 0.10965(9) 0.0358(5) Uani 1 1 d . . . . .
O1D O 0.76713(11) 0.19350(13) 0.36226(9) 0.0171(4) Uani 1 1 d . . . . .
O2D O 0.80787(11) 0.11510(13) 0.47028(9) 0.0197(4) Uani 1 1 d . . . . .
C1D C 0.80785(15) 0.13394(18) 0.40855(14) 0.0149(5) Uani 1 1 d . . . . .
C2D C 0.86602(17) 0.0725(2) 0.38246(15) 0.0238(6) Uani 0.793(10) 1 d . U P A 1
F1D F 0.8909(3) 0.1181(3) 0.3343(3) 0.0388(11) Uani 0.793(10) 1 d . U P A 1
F2D F 0.8273(2) -0.0093(3) 0.34666(19) 0.0307(8) Uani 0.793(10) 1 d . U P A 1
F3D F 0.9275(6) 0.0360(7) 0.4387(5) 0.0316(15) Uani 0.793(10) 1 d . U P A 1
C3D C 0.86602(17) 0.0725(2) 0.38246(15) 0.0238(6) Uani 0.207(10) 1 d . U P A 2
F4D F 0.8427(9) 0.0235(12) 0.3310(8) 0.034(3) Uani 0.207(10) 1 d . U P A 2
F5D F 0.9218(8) 0.1416(9) 0.3690(9) 0.0340(19) Uani 0.207(10) 1 d . U P A 2
F6D F 0.935(2) 0.048(3) 0.430(2) 0.026(3) Uani 0.207(10) 1 d . U P A 2
C1E C 0.75540(16) 0.4173(2) 0.51069(14) 0.0191(6) Uani 1 1 d . . . . .
F1E F 0.79642(15) 0.31834(14) 0.61781(9) 0.0535(6) Uani 1 1 d . . . . .
O1E O 0.74025(11) 0.33934(13) 0.47627(9) 0.0177(4) Uani 1 1 d . . . . .
C2E C 0.7998(2) 0.4078(2) 0.59350(16) 0.0315(7) Uani 1 1 d . . . . .
F2E F 0.76775(15) 0.46603(16) 0.63034(10) 0.0571(7) Uani 1 1 d . . . . .
O2E O 0.74057(12) 0.50233(14) 0.48927(10) 0.0257(5) Uani 1 1 d . . . . .
F3E F 0.87673(13) 0.43236(19) 0.61142(11) 0.0636(7) Uani 1 1 d . . . . .
O1F O 0.71298(11) 0.71671(13) 0.41573(10) 0.0192(4) Uani 1 1 d . . . . .
O2F O 0.71664(13) 0.73881(15) 0.53091(10) 0.0299(5) Uani 1 1 d . . . . .
C1F C 0.72156(16) 0.76459(19) 0.47303(15) 0.0198(6) Uani 1 1 d . . . . .
C2F C 0.74370(19) 0.8717(2) 0.46803(16) 0.0279(5) Uani 0.599(3) 1 d . U P B 1
F1F F 0.7040(3) 0.9121(4) 0.4059(3) 0.0319(10) Uani 0.599(3) 1 d . U P B 1
F2F F 0.8257(3) 0.8794(4) 0.4804(2) 0.0272(8) Uani 0.599(3) 1 d . U P B 1
F3F F 0.7328(3) 0.9278(3) 0.5208(2) 0.0336(8) Uani 0.599(3) 1 d . U P B 1
C3F C 0.74370(19) 0.8717(2) 0.46803(16) 0.0279(5) Uani 0.347(3) 1 d . U P B 2
F4F F 0.7276(6) 0.9014(7) 0.3969(5) 0.0303(13) Uani 0.347(3) 1 d . U P B 2
F5F F 0.8205(6) 0.8876(7) 0.4997(4) 0.0304(12) Uani 0.347(3) 1 d . U P B 2
F6F F 0.7018(4) 0.9331(5) 0.4951(4) 0.0327(11) Uani 0.347(3) 1 d . U P B 2
C4F C 0.74370(19) 0.8717(2) 0.46803(16) 0.0279(5) Uani 0.055(2) 1 d . U P B 3
F7F F 0.673(2) 0.929(2) 0.446(2) 0.032(2) Uani 0.055(2) 1 d . U P B 3
F8F F 0.769(2) 0.895(3) 0.4023(19) 0.0288(14) Uani 0.055(2) 1 d . U P B 3
F9F F 0.774(2) 0.910(3) 0.5416(19) 0.0304(14) Uani 0.055(2) 1 d . U P B 3
C1G C 0.78464(15) 0.48422(19) 0.32112(13) 0.0143(5) Uani 1 1 d . . . . .
O1G O 0.74877(11) 0.55747(13) 0.33257(10) 0.0182(4) Uani 1 1 d . . . . .
F1G F 0.92587(10) 0.49469(14) 0.34947(10) 0.0343(4) Uani 1 1 d . . . . .
C2G C 0.85620(16) 0.50357(18) 0.29475(14) 0.0181(5) Uani 1 1 d . . . . .
O2G O 0.77276(11) 0.39644(12) 0.32912(10) 0.0180(4) Uani 1 1 d . . . . .
F2G F 0.85421(11) 0.59142(12) 0.26635(10) 0.0330(4) Uani 1 1 d . . . . .
F3G F 0.85737(10) 0.43915(11) 0.24341(9) 0.0268(4) Uani 1 1 d . . . . .
C1H C 0.51369(16) 0.63321(18) 0.24787(14) 0.0160(5) Uani 1 1 d . . . . .
F1H F 0.42116(13) 0.76297(15) 0.22112(14) 0.0612(7) Uani 1 1 d . . . . .
O1H O 0.57958(11) 0.64945(13) 0.29661(10) 0.0214(4) Uani 1 1 d . . . . .
C2H C 0.47526(18) 0.7202(2) 0.19879(16) 0.0273(7) Uani 1 1 d . . . . .
F2H F 0.52911(12) 0.78657(12) 0.19641(10) 0.0403(5) Uani 1 1 d . . . . .
O2H O 0.47306(11) 0.55728(13) 0.23313(10) 0.0196(4) Uani 1 1 d . . . . .
F3H F 0.43688(12) 0.69124(13) 0.12967(10) 0.0454(5) Uani 1 1 d . . . . .
O1I O 0.57321(11) 0.59779(14) 0.44364(10) 0.0223(4) Uani 1 1 d . . . . .
O2I O 0.46671(11) 0.50118(14) 0.38696(10) 0.0233(4) Uani 1 1 d . . . . .
C1I C 0.50138(16) 0.5727(2) 0.42284(14) 0.0179(5) Uani 1 1 d . . . . .
C2I C 0.4446(2) 0.6415(2) 0.44473(18) 0.0345(7) Uani 0.940(3) 1 d . U P C 1
F1I F 0.48458(18) 0.7062(2) 0.49519(18) 0.0643(9) Uani 0.940(3) 1 d . U P C 1
F2I F 0.39811(16) 0.69159(18) 0.38870(14) 0.0628(8) Uani 0.940(3) 1 d . U P C 1
F3I F 0.39661(14) 0.59367(17) 0.47289(15) 0.0491(7) Uani 0.940(3) 1 d . U P C 1
C3I C 0.4446(2) 0.6415(2) 0.44473(18) 0.0345(7) Uani 0.060(3) 1 d . U P C 2
F4I F 0.366(2) 0.602(3) 0.422(2) 0.045(3) Uani 0.060(3) 1 d . U P C 2
F5I F 0.455(3) 0.728(3) 0.443(2) 0.048(3) Uani 0.060(3) 1 d . U P C 2
F6I F 0.476(3) 0.661(3) 0.514(2) 0.043(3) Uani 0.060(3) 1 d . U P C 2

loop_
_atom_site_aniso_label
_atom_site_aniso_U_11
_atom_site_aniso_U_22
_atom_site_aniso_U_33
_atom_site_aniso_U_23
_atom_site_aniso_U_13
_atom_site_aniso_U_12
K1 0.0223(3) 0.0171(3) 0.0163(3) 0.0004(2) 0.0091(2) -0.0033(2)
F1 0.0131(7) 0.0148(7) 0.0143(7) -0.0007(6) 0.0038(6) 0.0001(6)
Mn1 0.01444(19) 0.01276(18) 0.01034(18) 0.00098(14) 0.00478(15) 0.00118(15)
K2 0.0207(3) 0.0194(3) 0.0137(3) 0.0011(2) 0.0034(2) -0.0005(2)
Mn2 0.01265(18) 0.01588(19) 0.01255(18) 0.00097(15) 0.00445(15) 0.00006(15)
Mn3 0.01614(19) 0.01352(19) 0.01293(19) -0.00215(15) 0.00613(15) -0.00080(15)
K3 0.0291(3) 0.0401(4) 0.0191(3) 0.0048(3) 0.0094(3) -0.0107(3)
K4 0.0213(3) 0.0368(4) 0.0177(3) 0.0113(3) 0.0082(2) 0.0071(3)
C1A 0.0154(13) 0.0185(13) 0.0170(13) -0.0035(11) 0.0040(11) -0.0026(10)
O1A 0.0137(9) 0.0258(10) 0.0148(9) 0.0006(8) 0.0031(7) -0.0014(8)
F1A 0.0298(10) 0.0806(16) 0.0342(11) -0.0036(10) 0.0185(9) -0.0198(10)
O2A 0.0222(10) 0.0317(11) 0.0137(9) -0.0037(8) 0.0051(8) -0.0035(9)
F2A 0.0169(9) 0.1039(18) 0.0293(10) -0.0336(11) 0.0053(8) -0.0117(10)
C2A 0.0213(15) 0.055(2) 0.0183(15) -0.0091(14) 0.0040(12) -0.0018(15)
F3A 0.0412(12) 0.0683(15) 0.0431(12) -0.0116(11) 0.0104(10) 0.0270(11)
C1B 0.0218(14) 0.0189(13) 0.0155(13) 0.0021(10) 0.0055(11) -0.0040(11)
F1B 0.0252(9) 0.0383(11) 0.0563(12) 0.0164(9) 0.0191(9) -0.0040(8)
O1B 0.0175(10) 0.0231(10) 0.0333(11) 0.0119(9) 0.0036(9) 0.0002(8)
C2B 0.0232(15) 0.0241(15) 0.0314(16) 0.0035(13) 0.0057(13) -0.0046(12)
F2B 0.0511(13) 0.0256(10) 0.0596(13) -0.0112(9) 0.0211(11) -0.0169(9)
O2B 0.0172(9) 0.0192(9) 0.0196(10) 0.0038(7) 0.0071(8) -0.0015(7)
F3B 0.0345(10) 0.0386(11) 0.0478(12) 0.0278(9) 0.0066(9) -0.0045(9)
O1C 0.0182(10) 0.0230(10) 0.0161(9) -0.0010(8) 0.0056(8) 0.0047(8)
F1C 0.0411(10) 0.0299(9) 0.0125(8) 0.0042(7) 0.0064(7) 0.0130(8)
C1C 0.0160(12) 0.0115(12) 0.0147(12) 0.0006(10) 0.0064(10) 0.0002(10)
O2C 0.0198(10) 0.0176(9) 0.0107(9) -0.0005(7) 0.0036(7) 0.0037(7)
F2C 0.0554(12) 0.0272(10) 0.0269(9) -0.0115(8) 0.0078(9) -0.0141(9)
C2C 0.0197(14) 0.0184(13) 0.0162(13) -0.0022(10) 0.0025(11) 0.0027(11)
F3C 0.0295(10) 0.0605(13) 0.0173(8) -0.0076(8) 0.0077(7) 0.0170(9)
O1D 0.0193(9) 0.0165(9) 0.0157(9) 0.0029(7) 0.0063(8) 0.0050(7)
O2D 0.0265(10) 0.0192(10) 0.0147(9) 0.0040(7) 0.0086(8) 0.0026(8)
C1D 0.0154(12) 0.0117(12) 0.0167(13) 0.0005(10) 0.0043(10) -0.0017(10)
C2D 0.0252(13) 0.0282(14) 0.0205(13) 0.0083(11) 0.0107(11) 0.0104(11)
F1D 0.042(2) 0.0466(17) 0.043(2) 0.0216(15) 0.0338(18) 0.0183(14)
F2D 0.0349(17) 0.0276(17) 0.0287(16) -0.0108(12) 0.0099(12) 0.0034(13)
F3D 0.025(3) 0.042(3) 0.024(2) 0.0023(18) 0.0033(16) 0.020(2)
C3D 0.0252(13) 0.0282(14) 0.0205(13) 0.0083(11) 0.0107(11) 0.0104(11)
F4D 0.032(5) 0.041(6) 0.032(5) -0.014(5) 0.014(4) 0.003(5)
F5D 0.031(4) 0.043(4) 0.037(4) 0.006(3) 0.023(3) 0.001(3)
F6D 0.021(4) 0.035(5) 0.024(5) 0.007(4) 0.011(4) 0.007(4)
C1E 0.0154(13) 0.0263(15) 0.0143(13) 0.0003(11) 0.0035(11) 0.0009(11)
F1E 0.0929(18) 0.0378(12) 0.0150(9) 0.0051(8) -0.0006(10) 0.0080(11)
O1E 0.0195(9) 0.0212(10) 0.0122(9) -0.0012(7) 0.0053(7) 0.0020(8)
C2E 0.0365(18) 0.0328(18) 0.0172(14) -0.0048(13) -0.0012(13) 0.0094(14)
F2E 0.0869(17) 0.0606(14) 0.0178(9) -0.0105(9) 0.0102(10) 0.0287(13)
O2E 0.0279(11) 0.0217(10) 0.0196(10) -0.0014(8) -0.0019(9) 0.0006(9)
F3E 0.0369(12) 0.0944(19) 0.0382(12) 0.0007(12) -0.0147(10) -0.0031(12)
O1F 0.0240(10) 0.0176(9) 0.0188(9) -0.0062(7) 0.0108(8) -0.0058(8)
O2F 0.0451(13) 0.0294(12) 0.0206(10) -0.0047(9) 0.0179(10) -0.0150(10)
C1F 0.0216(14) 0.0192(13) 0.0209(14) -0.0035(11) 0.0104(12) -0.0056(11)
C2F 0.0370(11) 0.0229(10) 0.0250(11) -0.0063(9) 0.0122(10) -0.0100(9)
F1F 0.037(2) 0.0245(18) 0.0297(18) 0.0065(14) 0.0059(16) -0.0008(17)
F2F 0.0333(13) 0.0247(14) 0.0270(17) -0.0096(14) 0.0149(14) -0.0150(11)
F3F 0.0438(18) 0.0255(13) 0.0312(18) -0.0119(14) 0.0123(14) -0.0071(15)
C3F 0.0370(11) 0.0229(10) 0.0250(11) -0.0063(9) 0.0122(10) -0.0100(9)
F4F 0.040(2) 0.025(2) 0.0249(19) -0.0007(17) 0.010(2) -0.009(2)
F5F 0.0368(18) 0.0256(18) 0.028(2) -0.0081(19) 0.0095(19) -0.0148(16)
F6F 0.042(2) 0.0240(18) 0.030(2) -0.0105(19) 0.0092(18) -0.0032(19)
C4F 0.0370(11) 0.0229(10) 0.0250(11) -0.0063(9) 0.0122(10) -0.0100(9)
F7F 0.041(4) 0.024(4) 0.028(4) -0.004(4) 0.009(3) -0.005(4)
F8F 0.037(2) 0.024(2) 0.027(2) -0.004(2) 0.012(2) -0.012(2)
F9F 0.038(2) 0.024(2) 0.028(2) -0.008(2) 0.010(2) -0.010(2)
C1G 0.0131(12) 0.0183(13) 0.0106(12) 0.0009(10) 0.0030(10) 0.0002(10)
O1G 0.0200(10) 0.0162(9) 0.0220(10) -0.0023(7) 0.0116(8) 0.0018(7)
F1G 0.0151(8) 0.0484(12) 0.0371(10) 0.0016(9) 0.0061(8) -0.0025(8)
C2G 0.0209(14) 0.0134(13) 0.0210(14) 0.0011(10) 0.0086(11) 0.0010(10)
O2G 0.0207(10) 0.0137(9) 0.0225(10) 0.0008(7) 0.0110(8) -0.0011(7)
F2G 0.0398(10) 0.0178(8) 0.0541(12) 0.0102(8) 0.0325(9) 0.0033(8)
F3G 0.0359(10) 0.0235(9) 0.0316(9) -0.0066(7) 0.0253(8) -0.0029(7)
C1H 0.0187(13) 0.0154(13) 0.0166(13) -0.0013(10) 0.0094(11) 0.0028(10)
F1H 0.0522(14) 0.0424(13) 0.0940(18) 0.0073(12) 0.0314(13) 0.0309(11)
O1H 0.0228(10) 0.0185(10) 0.0191(10) -0.0005(8) 0.0022(8) -0.0016(8)
C2H 0.0276(16) 0.0198(14) 0.0296(16) 0.0013(12) 0.0036(13) 0.0014(12)
F2H 0.0479(12) 0.0200(9) 0.0412(11) 0.0106(8) 0.0000(9) -0.0113(8)
O2H 0.0196(10) 0.0166(9) 0.0202(10) 0.0034(7) 0.0037(8) -0.0019(8)
F3H 0.0532(13) 0.0307(10) 0.0310(10) 0.0137(8) -0.0131(9) -0.0095(9)
O1I 0.0213(10) 0.0262(11) 0.0228(10) -0.0078(8) 0.0120(8) -0.0054(8)
O2I 0.0208(10) 0.0299(11) 0.0213(10) -0.0077(8) 0.0100(8) -0.0076(8)
C1I 0.0217(14) 0.0208(13) 0.0140(12) 0.0027(10) 0.0098(11) 0.0021(11)
C2I 0.0400(16) 0.0330(15) 0.0408(16) -0.0031(13) 0.0272(14) 0.0069(13)
F1I 0.0643(17) 0.0599(18) 0.079(2) -0.0460(17) 0.0383(15) -0.0052(15)
F2I 0.0690(17) 0.0564(15) 0.0663(16) 0.0276(13) 0.0274(14) 0.0436(13)
F3I 0.0443(13) 0.0573(14) 0.0661(17) 0.0072(12) 0.0452(13) 0.0102(11)
C3I 0.0400(16) 0.0330(15) 0.0408(16) -0.0031(13) 0.0272(14) 0.0069(13)
F4I 0.042(4) 0.047(5) 0.057(5) 0.006(5) 0.031(5) 0.014(4)
F5I 0.052(5) 0.040(4) 0.058(5) -0.004(4) 0.029(4) 0.011(4)
F6I 0.049(5) 0.043(5) 0.050(4) -0.010(4) 0.033(4) 0.010(4)

loop_
_atom_type_symbol
_atom_type_description
_atom_type_scat_dispersion_real
_atom_type_scat_dispersion_imag
_atom_type_scat_source
C C 0.0033 0.0016 'International Tables Vol C Tables 4.2.6.8 and 6.1.1.4'
O O 0.0106 0.0060 'International Tables Vol C Tables 4.2.6.8 and 6.1.1.4'
F F 0.0171 0.0103 'International Tables Vol C Tables 4.2.6.8 and 6.1.1.4'
K K 0.2009 0.2494 'International Tables Vol C Tables 4.2.6.8 and 6.1.1.4'
Mn Mn 0.3368 0.7283 'International Tables Vol C Tables 4.2.6.8 and 6.1.1.4'

loop_
_geom_angle_atom_site_label_1
_geom_angle_atom_site_label_2
_geom_angle_atom_site_label_3
_geom_angle
_geom_angle_site_symmetry_1
_geom_angle_site_symmetry_3
_geom_angle_publ_flag
O1F K1 O1G 62.68(5) . . ?
O1F K1 O2C 119.96(5) . 2_655 ?
O1G K1 O2C 100.74(5) . 2_655 ?
O1F K1 O1D 155.97(5) . 2_655 ?
O1G K1 O1D 93.37(5) . 2_655 ?
O2C K1 O1D 63.53(5) 2_655 2_655 ?
O1F K1 F3G 95.79(5) . 2_655 ?
O1G K1 F3G 155.06(5) . 2_655 ?
O2C K1 F3G 101.16(5) 2_655 2_655 ?
O1D K1 F3G 107.02(5) 2_655 2_655 ?
O1F K1 O1H 59.28(5) . . ?
O1G K1 O1H 64.76(5) . . ?
O2C K1 O1H 164.67(6) 2_655 . ?
O1D K1 O1H 110.49(5) 2_655 . ?
F3G K1 O1H 94.08(5) 2_655 . ?
O1F K1 F3C 66.49(5) . 2_655 ?
O1G K1 F3C 72.26(5) . 2_655 ?
O2C K1 F3C 53.71(5) 2_655 2_655 ?
O1D K1 F3C 109.89(5) 2_655 2_655 ?
F3G K1 F3C 112.30(6) 2_655 2_655 ?
O1H K1 F3C 121.41(5) . 2_655 ?
O1F K1 O2G 144.82(5) . 2_655 ?
O1G K1 O2G 150.42(5) . 2_655 ?
O2C K1 O2G 59.34(5) 2_655 2_655 ?
O1D K1 O2G 58.96(5) 2_655 2_655 ?
F3G K1 O2G 54.01(5) 2_655 2_655 ?
O1H K1 O2G 131.42(5) . 2_655 ?
F3C K1 O2G 105.50(5) 2_655 2_655 ?
O1F K1 F1D 112.97(8) . 2_655 ?
O1G K1 F1D 73.29(11) . 2_655 ?
O2C K1 F1D 115.72(6) 2_655 2_655 ?
O1D K1 F1D 53.44(6) 2_655 2_655 ?
F3G K1 F1D 107.27(11) 2_655 2_655 ?
O1H K1 F1D 57.08(6) . 2_655 ?
F3C K1 F1D 140.31(11) 2_655 2_655 ?
O2G K1 F1D 94.93(10) 2_655 2_655 ?
O1F K1 F8F 54.2(7) . . ?
O1G K1 F8F 109.5(7) . . ?
O2C K1 F8F 86.5(7) 2_655 . ?
O1D K1 F8F 145.5(7) 2_655 . ?
F3G K1 F8F 60.3(7) 2_655 . ?
O1H K1 F8F 102.7(7) . . ?
F3C K1 F8F 57.0(7) 2_655 . ?
O2G K1 F8F 91.9(7) 2_655 . ?
O1F K1 F4F 51.56(18) . . ?
O1G K1 F4F 112.21(18) . . ?
O2C K1 F4F 98.16(17) 2_655 . ?
O1D K1 F4F 151.52(18) 2_655 . ?
F3G K1 F4F 52.67(18) 2_655 . ?
O1H K1 F4F 92.33(17) . . ?
F3C K1 F4F 68.88(18) 2_655 . ?
O2G K1 F4F 93.29(18) 2_655 . ?
O1F K1 F2H 97.17(6) . . ?
O1G K1 F2H 111.79(5) . . ?
O2C K1 F2H 139.18(5) 2_655 . ?
O1D K1 F2H 89.84(5) 2_655 . ?
F3G K1 F2H 55.52(5) 2_655 . ?
O1H K1 F2H 50.85(5) . . ?
F3C K1 F2H 159.85(6) 2_655 . ?
O2G K1 F2H 80.75(5) 2_655 . ?
F1D K1 F2H 55.65(9) 2_655 . ?
F8F K1 F2H 104.3(8) . . ?
F4F K1 F2H 91.90(18) . . ?
Mn2 F1 Mn1 119.22(6) . . ?
Mn2 F1 Mn3 122.10(7) . . ?
Mn1 F1 Mn3 118.64(6) . . ?
F1 Mn1 O2G 91.79(6) . . ?
F1 Mn1 O1E 90.64(6) . . ?
O2G Mn1 O1E 96.22(7) . . ?
F1 Mn1 O2B 92.95(6) . . ?
O2G Mn1 O2B 174.50(7) . . ?
O1E Mn1 O2B 86.52(7) . . ?
F1 Mn1 O1D 174.02(6) . . ?
O2G Mn1 O1D 83.16(7) . . ?
O1E Mn1 O1D 93.08(7) . . ?
O2B Mn1 O1D 91.95(7) . . ?
F1 Mn1 O2C 88.09(6) . . ?
O2G Mn1 O2C 82.89(7) . . ?
O1E Mn1 O2C 178.42(7) . . ?
O2B Mn1 O2C 94.48(7) . . ?
O1D Mn1 O2C 88.11(7) . . ?
F1 Mn1 K1 123.07(4) . 2_645 ?
O2G Mn1 K1 52.12(5) . 2_645 ?
O1E Mn1 K1 130.03(5) . 2_645 ?
O2B Mn1 K1 122.62(5) . 2_645 ?
O1D Mn1 K1 51.10(5) . 2_645 ?
O2C Mn1 K1 50.26(5) . 2_645 ?
F1 Mn1 K4 111.58(4) . . ?
O2G Mn1 K4 134.04(5) . . ?
O1E Mn1 K4 47.04(5) . . ?
O2B Mn1 K4 46.00(5) . . ?
O1D Mn1 K4 74.34(5) . . ?
O2C Mn1 K4 134.40(5) . . ?
K1 Mn1 K4 125.215(17) 2_645 . ?
O2A K2 F5F 97.6(2) . 4_575 ?
O2A K2 F9F 68.5(8) . 4_575 ?
O2A K2 O2D 78.30(6) . 4_565 ?
O2A K2 O1C 78.53(6) . . ?
F5F K2 O1C 171.8(2) 4_575 . ?
F9F K2 O1C 144.2(8) 4_575 . ?
O2D K2 O1C 113.61(6) 4_565 . ?
O2A K2 F1C 114.99(6) . . ?
F5F K2 F1C 131.0(2) 4_575 . ?
F9F K2 F1C 151.8(8) 4_575 . ?
O2D K2 F1C 79.56(5) 4_565 . ?
O1C K2 F1C 56.93(5) . . ?
O2A K2 O2H 79.22(6) . . ?
F5F K2 O2H 110.4(2) 4_575 . ?
F9F K2 O2H 97.4(8) 4_575 . ?
O2D K2 O2H 157.52(6) 4_565 . ?
O1C K2 O2H 61.90(5) . . ?
F1C K2 O2H 110.80(5) . . ?
O2A K2 F2F 104.32(11) . 4_575 ?
O2D K2 F2F 70.79(12) 4_565 4_575 ?
O1C K2 F2F 175.34(12) . 4_575 ?
F1C K2 F2F 123.90(10) . 4_575 ?
O2H K2 F2F 114.71(11) . 4_575 ?
O2A K2 F3H 106.74(6) . . ?
F5F K2 F3H 61.4(2) 4_575 . ?
F9F K2 F3H 66.4(8) 4_575 . ?
O2D K2 F3H 133.65(5) 4_565 . ?
O1C K2 F3H 112.50(5) . . ?
F1C K2 F3H 131.75(6) . . ?
O2H K2 F3H 54.07(5) . . ?
F2F K2 F3H 63.27(11) 4_575 . ?
O2A K2 F6D 164.5(8) . 2_655 ?
O2D K2 F6D 114.4(6) 4_565 2_655 ?
O1C K2 F6D 87.8(8) . 2_655 ?
F1C K2 F6D 61.7(7) . 2_655 ?
O2H K2 F6D 87.9(6) . 2_655 ?
F2F K2 F6D 88.8(8) 4_575 2_655 ?
F3H K2 F6D 71.6(6) . 2_655 ?
O2A K2 F3D 131.76(19) . 4_565 ?
O2D K2 F3D 53.46(19) 4_565 4_565 ?
O1C K2 F3D 118.11(19) . 4_565 ?
F1C K2 F3D 61.20(19) . 4_565 ?
O2H K2 F3D 149.01(19) . 4_565 ?
F2F K2 F3D 62.8(2) 4_575 4_565 ?
F3H K2 F3D 106.69(19) . 4_565 ?
O2A K2 F3D 165.27(19) . 2_655 ?
O2D K2 F3D 110.47(14) 4_565 2_655 ?
O1C K2 F3D 87.0(2) . 2_655 ?
F1C K2 F3D 57.41(17) . 2_655 ?
O2H K2 F3D 91.64(14) . 2_655 ?
F2F K2 F3D 90.0(2) 4_575 2_655 ?
F3H K2 F3D 76.21(16) . 2_655 ?
F3D K2 F3D 58.2(3) 4_565 2_655 ?
F1 Mn2 O1A 165.74(6) . . ?
F1 Mn2 O1B 93.55(6) . . ?
O1A Mn2 O1B 81.73(7) . . ?
F1 Mn2 O2H 95.11(6) . . ?
O1A Mn2 O2H 90.38(7) . . ?
O1B Mn2 O2H 171.03(7) . . ?
F1 Mn2 O1C 90.98(6) . . ?
O1A Mn2 O1C 102.71(7) . . ?
O1B Mn2 O1C 93.63(8) . . ?
O2H Mn2 O1C 83.88(7) . . ?
F1 Mn2 O2I 87.03(6) . . ?
O1A Mn2 O2I 79.66(7) . . ?
O1B Mn2 O2I 91.24(8) . . ?
O2H Mn2 O2I 91.55(7) . . ?
O1C Mn2 O2I 174.84(7) . . ?
F1 Mn2 K3 119.53(4) . 3_666 ?
O1A Mn2 K3 46.96(5) . 3_666 ?
O1B Mn2 K3 56.31(6) . 3_666 ?
O2H Mn2 K3 120.47(5) . 3_666 ?
O1C Mn2 K3 135.86(5) . 3_666 ?
O2I Mn2 K3 48.90(5) . 3_666 ?
F1 Mn2 K2 115.58(4) . . ?
O1A Mn2 K2 77.57(5) . . ?
O1B Mn2 K2 126.61(6) . . ?
O2H Mn2 K2 46.66(5) . . ?
O1C Mn2 K2 45.79(5) . . ?
O2I Mn2 K2 131.37(5) . . ?
K3 Mn2 K2 124.518(17) 3_666 . ?
O1F Mn3 F1 170.02(6) . . ?
O1F Mn3 O2E 98.58(7) . . ?
F1 Mn3 O2E 90.39(6) . . ?
O1F Mn3 O1I 93.63(7) . . ?
F1 Mn3 O1I 90.72(6) . . ?
O2E Mn3 O1I 90.02(8) . . ?
O1F Mn3 O1G 84.95(7) . . ?
F1 Mn3 O1G 89.90(6) . . ?
O2E Mn3 O1G 95.33(8) . . ?
O1I Mn3 O1G 174.61(7) . . ?
O1F Mn3 O1H 81.32(7) . . ?
F1 Mn3 O1H 90.05(6) . . ?
O2E Mn3 O1H 175.83(8) . . ?
O1I Mn3 O1H 85.83(7) . . ?
O1G Mn3 O1H 88.82(7) . . ?
O1F Mn3 K1 49.80(5) . . ?
F1 Mn3 K1 120.67(4) . . ?
O2E Mn3 K1 129.29(6) . . ?
O1I Mn3 K1 124.86(5) . . ?
O1G Mn3 K1 50.65(5) . . ?
O1H Mn3 K1 53.58(5) . . ?
O2F K3 O1A 144.71(6) . 3_666 ?
O2F K3 O2I 153.84(6) . 3_666 ?
O1A K3 O2I 60.21(5) 3_666 3_666 ?
O2F K3 F2E 99.35(7) . . ?
O1A K3 F2E 84.71(6) 3_666 . ?
O2I K3 F2E 89.41(7) 3_666 . ?
O2F K3 O1I 70.34(6) . . ?
O1A K3 O1I 144.14(6) 3_666 . ?
O2I K3 O1I 84.05(6) 3_666 . ?
F2E K3 O1I 98.63(6) . . ?
O2F K3 F1A 96.36(6) . 3_666 ?
O1A K3 F1A 55.34(5) 3_666 3_666 ?
O2I K3 F1A 109.28(6) 3_666 3_666 ?
F2E K3 F1A 59.92(6) . 3_666 ?
O1I K3 F1A 153.47(6) . 3_666 ?
O2F K3 F6I 99.5(8) . . ?
O1A K3 F6I 101.0(8) 3_666 . ?
O2I K3 F6I 59.2(8) 3_666 . ?
F2E K3 F6I 137.1(8) . . ?
O1I K3 F6I 53.3(8) . . ?
F1A K3 F6I 153.2(7) 3_666 . ?
O2F K3 O1B 117.90(7) . 3_666 ?
O1A K3 O1B 57.12(5) 3_666 3_666 ?
O2I K3 O1B 63.51(5) 3_666 3_666 ?
F2E K3 O1B 140.26(6) . 3_666 ?
O1I K3 O1B 106.22(6) . 3_666 ?
F1A K3 O1B 100.29(6) 3_666 3_666 ?
O2F K3 F1I 85.96(8) . . ?
O1A K3 F1I 110.79(7) 3_666 . ?
O2I K3 F1I 73.18(8) 3_666 . ?
F2E K3 F1I 144.71(6) . . ?
O1I K3 F1I 50.18(6) . . ?
F1A K3 F1I 154.66(7) 3_666 . ?
O1B K3 F1I 57.31(6) 3_666 . ?
O2F K3 F4I 124.3(7) . 3_666 ?
O1A K3 F4I 83.5(7) 3_666 3_666 ?
O2I K3 F4I 49.0(6) 3_666 3_666 ?
F2E K3 F4I 46.2(7) . 3_666 ?
O1I K3 F4I 74.0(8) . 3_666 ?
F1A K3 F4I 97.1(8) 3_666 3_666 ?
O1B K3 F4I 112.3(6) 3_666 3_666 ?
F1I K3 F4I 102.4(7) . 3_666 ?
O2F K3 F3I 114.28(6) . 3_666 ?
O1A K3 F3I 97.41(6) 3_666 3_666 ?
O2I K3 F3I 51.25(5) 3_666 3_666 ?
F2E K3 F3I 56.96(6) . 3_666 ?
O1I K3 F3I 57.47(6) . 3_666 ?
F1A K3 F3I 112.62(7) 3_666 3_666 ?
O1B K3 F3I 113.04(5) 3_666 3_666 ?
F1I K3 F3I 88.93(6) . 3_666 ?
O2F K3 F1B 70.51(6) . 3_666 ?
O1A K3 F1B 94.09(5) 3_666 3_666 ?
O2I K3 F1B 107.20(5) 3_666 3_666 ?
F2E K3 F1B 160.18(6) . 3_666 ?
O1I K3 F1B 93.90(5) . 3_666 ?
F1A K3 F1B 103.31(6) 3_666 3_666 ?
O1B K3 F1B 47.50(5) 3_666 3_666 ?
F1I K3 F1B 53.66(6) . 3_666 ?
F3I K3 F1B 142.47(6) 3_666 3_666 ?
O2D K4 O2A 80.39(6) . 4_666 ?
O2D K4 O2B 87.47(6) . . ?
O2A K4 O2B 166.17(6) 4_666 . ?
O2D K4 O1E 75.77(6) . . ?
O2A K4 O1E 117.59(6) 4_666 . ?
O2B K4 O1E 64.96(5) . . ?
O2D K4 F2A 135.66(6) . 4_666 ?
O2A K4 F2A 58.00(6) 4_666 4_666 ?
O2B K4 F2A 131.16(6) . 4_666 ?
O1E K4 F2A 134.85(7) . 4_666 ?
O2D K4 F3B 117.38(7) . . ?
O2A K4 F3B 123.16(6) 4_666 . ?
O2B K4 F3B 57.36(5) . . ?
O1E K4 F3B 119.08(5) . . ?
F2A K4 F3B 79.05(6) 4_666 . ?
O2D K4 F1E 94.10(7) . . ?
O2A K4 F1E 71.36(6) 4_666 . ?
O2B K4 F1E 116.44(6) . . ?
O1E K4 F1E 54.29(5) . . ?
F2A K4 F1E 86.96(7) 4_666 . ?
F3B K4 F1E 146.19(7) . . ?
O2D K4 F6F 66.48(13) . 1_545 ?
O2A K4 F6F 71.78(14) 4_666 1_545 ?
O2B K4 F6F 97.36(14) . 1_545 ?
O1E K4 F6F 139.11(14) . 1_545 ?
F2A K4 F6F 85.11(14) 4_666 1_545 ?
F3B K4 F6F 69.00(13) . 1_545 ?
F1E K4 F6F 140.63(14) . 1_545 ?
O2D K4 F5I 163.6(7) . 3_666 ?
O2A K4 F5I 114.5(8) 4_666 3_666 ?
O2B K4 F5I 78.4(8) . 3_666 ?
O1E K4 F5I 90.6(7) . 3_666 ?
F2A K4 F5I 60.7(7) 4_666 3_666 ?
F3B K4 F5I 61.4(8) . 3_666 ?
F1E K4 F5I 84.9(8) . 3_666 ?
F6F K4 F5I 123.2(7) 1_545 3_666 ?
O2D K4 F3F 63.92(8) . 1_545 ?
O2A K4 F3F 61.58(9) 4_666 1_545 ?
O2B K4 F3F 107.06(8) . 1_545 ?
O1E K4 F3F 139.41(8) . 1_545 ?
F2A K4 F3F 81.86(8) 4_666 1_545 ?
F3B K4 F3F 78.32(9) . 1_545 ?
F1E K4 F3F 130.19(9) . 1_545 ?
O2D K4 F2I 156.93(7) . 3_666 ?
O2A K4 F2I 98.64(6) 4_666 3_666 ?
O2B K4 F2I 95.12(6) . 3_666 ?
O1E K4 F2I 84.57(6) . 3_666 ?
F2A K4 F2I 55.35(6) 4_666 3_666 ?
F3B K4 F2I 82.65(7) . 3_666 ?
F1E K4 F2I 64.22(7) . 3_666 ?
F3F K4 F2I 135.77(8) 1_545 3_666 ?
O2D K4 C1A 97.01(6) . 4_666 ?
O2A K4 C1A 16.74(6) 4_666 4_666 ?
O2B K4 C1A 173.58(6) . 4_666 ?
O1E K4 C1A 120.57(6) . 4_666 ?
F2A K4 C1A 42.91(6) 4_666 4_666 ?
F3B K4 C1A 116.30(6) . 4_666 ?
F1E K4 C1A 67.97(6) . 4_666 ?
F3F K4 C1A 71.13(8) 1_545 4_666 ?
F2I K4 C1A 82.57(6) 3_666 4_666 ?
O2A C1A O1A 129.9(3) . . ?
O2A C1A C2A 116.6(2) . . ?
O1A C1A C2A 113.4(2) . . ?
O2A C1A K4 38.46(13) . 4_565 ?
O1A C1A K4 154.84(18) . 4_565 ?
C2A C1A K4 84.20(15) . 4_565 ?
C1A O1A Mn2 131.43(17) . . ?
C1A O1A K3 129.79(17) . 3_666 ?
Mn2 O1A K3 98.29(6) . 3_666 ?
C2A F1A K3 117.72(16) . 3_666 ?
C1A O2A K2 133.11(17) . . ?
C1A O2A K4 124.80(17) . 4_565 ?
K2 O2A K4 102.05(6) . 4_565 ?
C2A F2A K4 120.18(17) . 4_565 ?
F1A C2A F2A 107.5(3) . . ?
F1A C2A F3A 106.0(3) . . ?
F2A C2A F3A 106.8(3) . . ?
F1A C2A C1A 113.3(3) . . ?
F2A C2A C1A 112.5(2) . . ?
F3A C2A C1A 110.2(3) . . ?
O1B C1B O2B 130.0(2) . . ?
O1B C1B C2B 115.3(2) . . ?
O2B C1B C2B 114.8(2) . . ?
O1B C1B K4 144.44(19) . . ?
O2B C1B K4 43.39(12) . . ?
C2B C1B K4 84.14(15) . . ?
C2B F1B K3 120.99(16) . 3_666 ?
C1B O1B Mn2 134.52(18) . . ?
C1B O1B K3 126.67(17) . 3_666 ?
Mn2 O1B K3 88.34(7) . 3_666 ?
F2B C2B F1B 108.1(2) . . ?
F2B C2B F3B 107.4(2) . . ?
F1B C2B F3B 106.8(3) . . ?
F2B C2B C1B 110.1(2) . . ?
F1B C2B C1B 112.8(2) . . ?
F3B C2B C1B 111.3(2) . . ?
C1B O2B Mn1 133.06(17) . . ?
C1B O2B K4 118.49(16) . . ?
Mn1 O2B K4 99.29(7) . . ?
C2B F3B K4 121.49(16) . . ?
C1C O1C Mn2 130.95(16) . . ?
C1C O1C K2 122.72(16) . . ?
Mn2 O1C K2 100.27(7) . . ?
C2C F1C K2 121.04(15) . . ?
O2C C1C O1C 130.6(2) . . ?
O2C C1C C2C 115.4(2) . . ?
O1C C1C C2C 114.0(2) . . ?
C1C O2C Mn1 135.74(17) . . ?
C1C O2C K1 128.42(16) . 2_645 ?
Mn1 O2C K1 93.78(6) . 2_645 ?
F2C C2C F3C 107.8(2) . . ?
F2C C2C F1C 106.7(2) . . ?
F3C C2C F1C 106.9(2) . . ?
F2C C2C C1C 110.9(2) . . ?
F3C C2C C1C 112.9(2) . . ?
F1C C2C C1C 111.3(2) . . ?
C2C F3C K1 125.60(14) . 2_645 ?
C1D O1D Mn1 136.11(17) . . ?
C1D O1D K1 129.29(16) . 2_645 ?
Mn1 O1D K1 93.16(6) . 2_645 ?
C1D O2D K4 126.66(16) . . ?
C1D O2D K2 134.43(17) . 4_666 ?
K4 O2D K2 98.91(6) . 4_666 ?
O2D C1D O1D 130.9(2) . . ?
O2D C1D C3D 115.4(2) . . ?
O1D C1D C3D 113.7(2) . . ?
O2D C1D C2D 115.4(2) . . ?
O1D C1D C2D 113.7(2) . . ?
O2D C1D K4 36.90(13) . . ?
O1D C1D K4 94.89(16) . . ?
C3D C1D K4 149.57(17) . . ?
C2D C1D K4 149.57(17) . . ?
F1D C2D F3D 112.8(5) . . ?
F1D C2D F2D 104.6(3) . . ?
F3D C2D F2D 103.3(5) . . ?
F1D C2D C1D 113.1(2) . . ?
F3D C2D C1D 111.9(5) . . ?
F2D C2D C1D 110.4(3) . . ?
C2D F1D K1 121.1(2) . 2_645 ?
C2D F3D K2 120.3(6) . 4_666 ?
C2D F3D K2 117.8(5) . 2_645 ?
K2 F3D K2 121.8(3) 4_666 2_645 ?
F4D C3D F6D 116(2) . . ?
F4D C3D F5D 106.5(8) . . ?
F6D C3D F5D 76.9(15) . . ?
F4D C3D C1D 121.7(7) . . ?
F6D C3D C1D 118(2) . . ?
F5D C3D C1D 105.4(5) . . ?
C3D F5D F6D 47.4(14) . . ?
C3D F6D F5D 55.7(13) . . ?
K2 F6D K2 118.9(12) 2_645 4_666 ?
O2E C1E O1E 130.4(2) . . ?
O2E C1E C2E 114.0(2) . . ?
O1E C1E C2E 115.6(2) . . ?
C2E F1E K4 122.56(16) . . ?
C1E O1E Mn1 129.92(17) . . ?
C1E O1E K4 126.10(16) . . ?
Mn1 O1E K4 98.37(7) . . ?
F3E C2E F2E 106.8(3) . . ?
F3E C2E F1E 108.0(3) . . ?
F2E C2E F1E 106.6(3) . . ?
F3E C2E C1E 111.2(3) . . ?
F2E C2E C1E 111.2(2) . . ?
F1E C2E C1E 112.6(2) . . ?
C2E F2E K3 138.23(17) . . ?
C1E O2E Mn3 136.40(17) . . ?
C1F O1F Mn3 126.06(17) . . ?
C1F O1F K1 138.71(17) . . ?
Mn3 O1F K1 94.50(6) . . ?
C1F O2F K3 149.01(18) . . ?
O2F C1F O1F 130.3(3) . . ?
O2F C1F C4F 116.1(2) . . ?
O1F C1F C4F 113.6(2) . . ?
O2F C1F C2F 116.1(2) . . ?
O1F C1F C2F 113.6(2) . . ?
O2F C1F C3F 116.1(2) . . ?
O1F C1F C3F 113.6(2) . . ?
F1F C2F F3F 107.3(4) . . ?
F1F C2F F2F 109.0(3) . . ?
F3F C2F F2F 103.6(3) . . ?
F1F C2F C1F 113.7(3) . . ?
F3F C2F C1F 113.2(3) . . ?
F2F C2F C1F 109.5(3) . . ?
C2F F2F K2 116.0(3) . 4_676 ?
C2F F3F K2 99.1(3) . 4_676 ?
C2F F3F K4 131.1(3) . 1_565 ?
K2 F3F K4 77.30(8) 4_676 1_565 ?
F5F C3F F6F 109.2(5) . . ?
F5F C3F F4F 104.5(6) . . ?
F6F C3F F4F 105.0(5) . . ?
F5F C3F C1F 112.1(5) . . ?
F6F C3F C1F 113.2(4) . . ?
F4F C3F C1F 112.2(5) . . ?
C3F F4F K1 120.0(5) . . ?
F7F C4F F9F 95(2) . . ?
F7F C4F F8F 95(2) . . ?
F9F C4F F8F 130(2) . . ?
F7F C4F C1F 110.2(14) . . ?
F9F C4F C1F 107.5(14) . . ?
F8F C4F C1F 114.1(13) . . ?
C4F F8F K1 116.7(17) . . ?
O2G C1G O1G 130.1(2) . . ?
O2G C1G C2G 113.7(2) . . ?
O1G C1G C2G 116.2(2) . . ?
C1G O1G Mn3 130.68(17) . . ?
C1G O1G K1 135.99(16) . . ?
Mn3 O1G K1 92.45(6) . . ?
F2G C2G F1G 107.8(2) . . ?
F2G C2G F3G 107.1(2) . . ?
F1G C2G F3G 107.2(2) . . ?
F2G C2G C1G 113.0(2) . . ?
F1G C2G C1G 110.5(2) . . ?
F3G C2G C1G 111.1(2) . . ?
C1G O2G Mn1 135.56(17) . . ?
C1G O2G K1 122.32(16) . 2_645 ?
Mn1 O2G K1 92.55(6) . 2_645 ?
C2G F2G K1 119.41(15) . . ?
C2G F3G K1 124.78(14) . 2_645 ?
O2H C1H O1H 129.8(2) . . ?
O2H C1H C2H 114.5(2) . . ?
O1H C1H C2H 115.7(2) . . ?
C1H O1H Mn3 138.08(17) . . ?
C1H O1H K1 125.38(16) . . ?
Mn3 O1H K1 88.99(6) . . ?
F1H C2H F2H 108.0(3) . . ?
F1H C2H F3H 107.1(3) . . ?
F2H C2H F3H 106.7(2) . . ?
F1H C2H C1H 110.8(3) . . ?
F2H C2H C1H 113.0(2) . . ?
F3H C2H C1H 111.0(2) . . ?
C2H F2H K1 120.27(16) . . ?
C1H O2H Mn2 130.59(17) . . ?
C1H O2H K2 121.68(16) . . ?
Mn2 O2H K2 99.78(7) . . ?
C2H F3H K2 122.20(15) . . ?
C1I O1I Mn3 129.27(17) . . ?
C1I O1I K3 116.89(16) . . ?
Mn3 O1I K3 109.70(7) . . ?
C1I O2I Mn2 131.73(17) . . ?
C1I O2I K3 133.38(17) . 3_666 ?
Mn2 O2I K3 94.77(7) . 3_666 ?
O1I C1I O2I 131.1(3) . . ?
O1I C1I C3I 115.0(3) . . ?
O2I C1I C3I 113.9(2) . . ?
O1I C1I C2I 115.0(3) . . ?
O2I C1I C2I 113.9(2) . . ?
F2I C2I F3I 107.6(3) . . ?
F2I C2I F1I 106.5(3) . . ?
F3I C2I F1I 105.8(3) . . ?
F2I C2I C1I 111.6(3) . . ?
F3I C2I C1I 112.0(3) . . ?
F1I C2I C1I 112.8(3) . . ?
C2I F1I K3 113.1(2) . . ?
C2I F2I K4 99.59(19) . 3_666 ?
C2I F3I K3 112.35(19) . 3_666 ?
F5I C3I F6I 79(3) . . ?
F5I C3I F4I 121(2) . . ?
F6I C3I F4I 115(2) . . ?
F5I C3I C1I 118.4(18) . . ?
F6I C3I C1I 109.2(18) . . ?
F4I C3I C1I 109.5(14) . . ?
C3I F5I F6I 53(2) . . ?
C3I F6I F5I 47.5(19) . . ?
C3I F6I K3 123(2) . . ?
F5I F6I K3 117(3) . . ?

loop_
_geom_bond_atom_site_label_1
_geom_bond_atom_site_label_2
_geom_bond_distance
_geom_bond_site_symmetry_2
_geom_bond_publ_flag
K1 O1F 2.7884(19) . ?
K1 O1G 2.8171(19) . ?
K1 O2C 2.8629(19) 2_655 ?
K1 O1D 2.8957(18) 2_655 ?
K1 F3G 2.9073(17) 2_655 ?
K1 O1H 2.929(2) . ?
K1 F3C 2.9295(17) 2_655 ?
K1 O2G 2.9353(19) 2_655 ?
K1 F1D 2.945(3) 2_655 ?
K1 F8F 3.07(3) . ?
K1 F4F 3.121(9) . ?
K1 F2H 3.192(2) . ?
F1 Mn2 2.1065(14) . ?
F1 Mn1 2.1240(14) . ?
F1 Mn3 2.1333(14) . ?
Mn1 O2G 2.1506(18) . ?
Mn1 O1E 2.1595(17) . ?
Mn1 O2B 2.1715(18) . ?
Mn1 O1D 2.1736(18) . ?
Mn1 O2C 2.1864(17) . ?
Mn1 K4 3.7634(7) . ?
K2 O2A 2.609(2) . ?
K2 F5F 2.621(9) 4_575 ?
K2 F9F 2.72(4) 4_575 ?
K2 O2D 2.7544(18) 4_565 ?
K2 O1C 2.8047(18) . ?
K2 F1C 2.8267(17) . ?
K2 O2H 2.8412(19) . ?
K2 F2F 2.857(4) 4_575 ?
K2 F3H 2.966(2) . ?
K2 F6D 2.97(4) 2_655 ?
K2 F3D 3.040(9) 4_565 ?
K2 F3D 3.125(10) 2_655 ?
Mn2 O1A 2.1476(18) . ?
Mn2 O1B 2.1574(19) . ?
Mn2 O2H 2.1598(18) . ?
Mn2 O1C 2.1844(18) . ?
Mn2 O2I 2.2163(19) . ?
Mn2 K3 3.7281(8) 3_666 ?
Mn3 O1F 2.1306(18) . ?
Mn3 O2E 2.1402(19) . ?
Mn3 O1I 2.1829(19) . ?
Mn3 O1G 2.1870(18) . ?
Mn3 O1H 2.2125(18) . ?
K3 O2F 2.544(2) . ?
K3 O1A 2.7533(19) 3_666 ?
K3 O2I 2.819(2) 3_666 ?
K3 F2E 2.918(2) . ?
K3 O1I 2.9324(19) . ?
K3 F1A 2.937(2) 3_666 ?
K3 F6I 3.02(4) . ?
K3 O1B 3.103(2) 3_666 ?
K3 F1I 3.160(3) . ?
K3 F4I 3.19(4) 3_666 ?
K3 F3I 3.349(3) 3_666 ?
K3 F1B 3.390(2) 3_666 ?
K4 O2D 2.612(2) . ?
K4 O2A 2.6378(19) 4_666 ?
K4 O2B 2.7431(18) . ?
K4 O1E 2.7839(19) . ?
K4 F2A 2.8002(19) 4_666 ?
K4 F3B 2.8046(19) . ?
K4 F1E 2.930(2) . ?
K4 F6F 3.238(7) 1_545 ?
K4 F5I 3.30(4) 3_666 ?
K4 F3F 3.317(4) 1_545 ?
K4 F2I 3.379(2) 3_666 ?
K4 C1A 3.482(3) 4_666 ?
C1A O2A 1.221(3) . ?
C1A O1A 1.256(3) . ?
C1A C2A 1.528(4) . ?
F1A C2A 1.318(4) . ?
F2A C2A 1.336(3) . ?
C2A F3A 1.344(4) . ?
C1B O1B 1.237(3) . ?
C1B O2B 1.242(3) . ?
C1B C2B 1.542(4) . ?
F1B C2B 1.323(3) . ?
C2B F2B 1.320(4) . ?
C2B F3B 1.340(3) . ?
O1C C1C 1.239(3) . ?
F1C C2C 1.344(3) . ?
C1C O2C 1.237(3) . ?
C1C C2C 1.544(4) . ?
F2C C2C 1.317(3) . ?
C2C F3C 1.324(3) . ?
O1D C1D 1.246(3) . ?
O2D C1D 1.231(3) . ?
C1D C3D 1.539(4) . ?
C1D C2D 1.539(4) . ?
C2D F1D 1.321(4) . ?
C2D F3D 1.345(9) . ?
C2D F2D 1.373(5) . ?
C3D F4D 1.160(13) . ?
C3D F6D 1.29(4) . ?
C3D F5D 1.450(12) . ?
F5D F6D 1.71(3) . ?
C1E O2E 1.238(3) . ?
C1E O1E 1.243(3) . ?
C1E C2E 1.540(4) . ?
F1E C2E 1.326(4) . ?
C2E F3E 1.317(4) . ?
C2E F2E 1.322(4) . ?
O1F C1F 1.261(3) . ?
O2F C1F 1.214(3) . ?
C1F C4F 1.533(4) . ?
C1F C2F 1.533(4) . ?
C1F C3F 1.533(4) . ?
C2F F1F 1.297(5) . ?
C2F F3F 1.350(5) . ?
C2F F2F 1.380(6) . ?
C3F F5F 1.295(10) . ?
C3F F6F 1.340(7) . ?
C3F F4F 1.380(10) . ?
C4F F7F 1.40(4) . ?
C4F F9F 1.45(3) . ?
C4F F8F 1.52(4) . ?
C1G O2G 1.242(3) . ?
C1G O1G 1.246(3) . ?
C1G C2G 1.534(4) . ?
F1G C2G 1.325(3) . ?
C2G F2G 1.323(3) . ?
C2G F3G 1.341(3) . ?
C1H O2H 1.240(3) . ?
C1H O1H 1.240(3) . ?
C1H C2H 1.535(4) . ?
F1H C2H 1.311(4) . ?
C2H F2H 1.325(3) . ?
C2H F3H 1.345(3) . ?
O1I C1I 1.234(3) . ?
O2I C1I 1.238(3) . ?
C1I C3I 1.535(4) . ?
C1I C2I 1.535(4) . ?
C2I F2I 1.313(4) . ?
C2I F3I 1.326(4) . ?
C2I F1I 1.334(4) . ?
C3I F5I 1.20(4) . ?
C3I F6I 1.30(4) . ?
C3I F4I 1.40(4) . ?
F5I F6I 1.60(6) . ?

loop_
_geom_torsion_atom_site_label_1
_geom_torsion_atom_site_label_2
_geom_torsion_atom_site_label_3
_geom_torsion_atom_site_label_4
_geom_torsion
_geom_torsion_site_symmetry_1
_geom_torsion_site_symmetry_2
_geom_torsion_site_symmetry_3
_geom_torsion_site_symmetry_4
_geom_torsion_publ_flag
O2A C1A O1A Mn2 5.9(4) . . . . ?
C2A C1A O1A Mn2 -170.99(19) . . . . ?
K4 C1A O1A Mn2 57.6(5) 4_565 . . . ?
O2A C1A O1A K3 -164.3(2) . . . 3_666 ?
C2A C1A O1A K3 18.8(3) . . . 3_666 ?
K4 C1A O1A K3 -112.6(4) 4_565 . . 3_666 ?
O1A C1A O2A K2 -29.4(4) . . . . ?
C2A C1A O2A K2 147.4(2) . . . . ?
K4 C1A O2A K2 -177.0(3) 4_565 . . . ?
O1A C1A O2A K4 147.6(2) . . . 4_565 ?
C2A C1A O2A K4 -35.6(3) . . . 4_565 ?
K3 F1A C2A F2A 160.19(17) 3_666 . . . ?
K3 F1A C2A F3A -85.8(2) 3_666 . . . ?
K3 F1A C2A C1A 35.2(3) 3_666 . . . ?
K4 F2A C2A F1A -130.9(2) 4_565 . . . ?
K4 F2A C2A F3A 115.6(2) 4_565 . . . ?
K4 F2A C2A C1A -5.5(4) 4_565 . . . ?
O2A C1A C2A F1A 147.4(3) . . . . ?
O1A C1A C2A F1A -35.2(4) . . . . ?
K4 C1A C2A F1A 126.1(2) 4_565 . . . ?
O2A C1A C2A F2A 25.2(4) . . . . ?
O1A C1A C2A F2A -157.5(3) . . . . ?
K4 C1A C2A F2A 3.8(3) 4_565 . . . ?
O2A C1A C2A F3A -93.9(3) . . . . ?
O1A C1A C2A F3A 83.4(3) . . . . ?
K4 C1A C2A F3A -115.3(2) 4_565 . . . ?
O2B C1B O1B Mn2 3.8(5) . . . . ?
C2B C1B O1B Mn2 -175.64(19) . . . . ?
K4 C1B O1B Mn2 66.6(4) . . . . ?
O2B C1B O1B K3 -129.1(3) . . . 3_666 ?
C2B C1B O1B K3 51.4(3) . . . 3_666 ?
K4 C1B O1B K3 -66.4(4) . . . 3_666 ?
K3 F1B C2B F2B -130.48(18) 3_666 . . . ?
K3 F1B C2B F3B 114.20(19) 3_666 . . . ?
K3 F1B C2B C1B -8.5(3) 3_666 . . . ?
O1B C1B C2B F2B 97.7(3) . . . . ?
O2B C1B C2B F2B -81.9(3) . . . . ?
K4 C1B C2B F2B -113.5(2) . . . . ?
O1B C1B C2B F1B -23.2(4) . . . . ?
O2B C1B C2B F1B 157.3(2) . . . . ?
K4 C1B C2B F1B 125.7(2) . . . . ?
O1B C1B C2B F3B -143.3(3) . . . . ?
O2B C1B C2B F3B 37.2(4) . . . . ?
K4 C1B C2B F3B 5.6(2) . . . . ?
O1B C1B O2B Mn1 -8.1(5) . . . . ?
C2B C1B O2B Mn1 171.33(18) . . . . ?
K4 C1B O2B Mn1 -139.3(3) . . . . ?
O1B C1B O2B K4 131.2(3) . . . . ?
C2B C1B O2B K4 -49.3(3) . . . . ?
F2B C2B F3B K4 112.5(2) . . . . ?
F1B C2B F3B K4 -131.80(18) . . . . ?
C1B C2B F3B K4 -8.2(3) . . . . ?
Mn2 O1C C1C O2C -3.3(4) . . . . ?
K2 O1C C1C O2C 143.6(2) . . . . ?
Mn2 O1C C1C C2C 175.59(16) . . . . ?
K2 O1C C1C C2C -37.5(3) . . . . ?
O1C C1C O2C Mn1 3.5(4) . . . . ?
C2C C1C O2C Mn1 -175.39(17) . . . . ?
O1C C1C O2C K1 -155.7(2) . . . 2_645 ?
C2C C1C O2C K1 25.4(3) . . . 2_645 ?
K2 F1C C2C F2C 92.1(2) . . . . ?
K2 F1C C2C F3C -152.83(15) . . . . ?
K2 F1C C2C C1C -29.1(3) . . . . ?
O2C C1C C2C F2C 103.3(3) . . . . ?
O1C C1C C2C F2C -75.8(3) . . . . ?
O2C C1C C2C F3C -17.8(3) . . . . ?
O1C C1C C2C F3C 163.1(2) . . . . ?
O2C C1C C2C F1C -138.0(2) . . . . ?
O1C C1C C2C F1C 42.9(3) . . . . ?
F2C C2C F3C K1 -118.47(19) . . . 2_645 ?
F1C C2C F3C K1 127.15(17) . . . 2_645 ?
C1C C2C F3C K1 4.4(3) . . . 2_645 ?
K4 O2D C1D O1D 15.2(4) . . . . ?
K2 O2D C1D O1D -164.55(19) 4_666 . . . ?
K4 O2D C1D C3D -163.08(17) . . . . ?
K2 O2D C1D C3D 17.2(3) 4_666 . . . ?
K4 O2D C1D C2D -163.08(17) . . . . ?
K2 O2D C1D C2D 17.2(3) 4_666 . . . ?
K2 O2D C1D K4 -179.7(3) 4_666 . . . ?
Mn1 O1D C1D O2D 10.6(4) . . . . ?
K1 O1D C1D O2D 173.0(2) 2_645 . . . ?
Mn1 O1D C1D C3D -171.16(18) . . . . ?
K1 O1D C1D C3D -8.7(3) 2_645 . . . ?
Mn1 O1D C1D C2D -171.16(18) . . . . ?
K1 O1D C1D C2D -8.7(3) 2_645 . . . ?
Mn1 O1D C1D K4 19.6(2) . . . . ?
K1 O1D C1D K4 -177.94(12) 2_645 . . . ?
O2D C1D C2D F1D -152.4(3) . . . . ?
O1D C1D C2D F1D 29.0(4) . . . . ?
K4 C1D C2D F1D -172.6(3) . . . . ?
O2D C1D C2D F3D -23.7(5) . . . . ?
O1D C1D C2D F3D 157.8(5) . . . . ?
K4 C1D C2D F3D -43.9(6) . . . . ?
O2D C1D C2D F2D 90.7(3) . . . . ?
O1D C1D C2D F2D -87.8(3) . . . . ?
K4 C1D C2D F2D 70.5(4) . . . . ?
F3D C2D F1D K1 -164.8(5) . . . 2_645 ?
F2D C2D F1D K1 83.6(3) . . . 2_645 ?
C1D C2D F1D K1 -36.6(4) . . . 2_645 ?
F1D C2D F3D K2 149.8(4) . . . 4_666 ?
F2D C2D F3D K2 -97.8(5) . . . 4_666 ?
C1D C2D F3D K2 20.9(7) . . . 4_666 ?
F1D C2D F3D K2 -26.9(7) . . . 2_645 ?
F2D C2D F3D K2 85.4(5) . . . 2_645 ?
C1D C2D F3D K2 -155.9(3) . . . 2_645 ?
O2D C1D C3D F4D 119.7(11) . . . . ?
O1D C1D C3D F4D -58.9(11) . . . . ?
K4 C1D C3D F4D 99.5(11) . . . . ?
O2D C1D C3D F6D -36.2(17) . . . . ?
O1D C1D C3D F6D 145.2(17) . . . . ?
K4 C1D C3D F6D -56.4(17) . . . . ?
O2D C1D C3D F5D -119.3(7) . . . . ?
O1D C1D C3D F5D 62.2(7) . . . . ?
K4 C1D C3D F5D -139.5(7) . . . . ?
F4D C3D F5D F6D -114(2) . . . . ?
C1D C3D F5D F6D 116(2) . . . . ?
F4D C3D F5D K1 62.5(9) . . . 2_645 ?
F6D C3D F5D K1 176(2) . . . 2_645 ?
C1D C3D F5D K1 -68.0(5) . . . 2_645 ?
F4D C3D F6D F5D 102.1(12) . . . . ?
C1D C3D F6D F5D -100.7(10) . . . . ?
F4D C3D F6D K2 42(3) . . . 2_645 ?
F5D C3D F6D K2 -60(2) . . . 2_645 ?
C1D C3D F6D K2 -160.7(17) . . . 2_645 ?
F4D C3D F6D K2 -124.1(17) . . . 4_666 ?
F5D C3D F6D K2 133.8(19) . . . 4_666 ?
C1D C3D F6D K2 33(2) . . . 4_666 ?
K1 F5D F6D C3D -6(3) 2_645 . . . ?
C3D F5D F6D K2 139(2) . . . 2_645 ?
K1 F5D F6D K2 132.9(17) 2_645 . . 2_645 ?
C3D F5D F6D K2 -82(3) . . . 4_666 ?
K1 F5D F6D K2 -88(3) 2_645 . . 4_666 ?
O2E C1E O1E Mn1 3.7(4) . . . . ?
C2E C1E O1E Mn1 -176.30(18) . . . . ?
O2E C1E O1E K4 -144.0(3) . . . . ?
C2E C1E O1E K4 36.0(3) . . . . ?
K4 F1E C2E F3E -130.5(2) . . . . ?
K4 F1E C2E F2E 115.0(2) . . . . ?
K4 F1E C2E C1E -7.3(4) . . . . ?
O2E C1E C2E F3E -75.0(3) . . . . ?
O1E C1E C2E F3E 105.0(3) . . . . ?
O2E C1E C2E F2E 43.9(4) . . . . ?
O1E C1E C2E F2E -136.1(3) . . . . ?
O2E C1E C2E F1E 163.6(3) . . . . ?
O1E C1E C2E F1E -16.4(4) . . . . ?
F3E C2E F2E K3 109.9(3) . . . . ?
F1E C2E F2E K3 -134.8(2) . . . . ?
C1E C2E F2E K3 -11.6(5) . . . . ?
O1E C1E O2E Mn3 14.8(5) . . . . ?
C2E C1E O2E Mn3 -165.2(2) . . . . ?
K3 O2F C1F O1F -31.8(6) . . . . ?
K3 O2F C1F C4F 149.8(3) . . . . ?
K3 O2F C1F C2F 149.8(3) . . . . ?
K3 O2F C1F C3F 149.8(3) . . . . ?
Mn3 O1F C1F O2F 12.1(4) . . . . ?
K1 O1F C1F O2F 179.6(2) . . . . ?
Mn3 O1F C1F C4F -169.55(18) . . . . ?
K1 O1F C1F C4F -2.1(4) . . . . ?
Mn3 O1F C1F C2F -169.55(18) . . . . ?
K1 O1F C1F C2F -2.1(4) . . . . ?
Mn3 O1F C1F C3F -169.55(18) . . . . ?
K1 O1F C1F C3F -2.1(4) . . . . ?
O2F C1F C2F F1F -139.9(3) . . . . ?
O1F C1F C2F F1F 41.4(4) . . . . ?
O2F C1F C2F F3F -17.2(4) . . . . ?
O1F C1F C2F F3F 164.2(3) . . . . ?
O2F C1F C2F F2F 97.8(3) . . . . ?
O1F C1F C2F F2F -80.8(3) . . . . ?
F1F C2F F2F K2 106.7(3) . . . 4_676 ?
F3F C2F F2F K2 -7.3(4) . . . 4_676 ?
C1F C2F F2F K2 -128.3(3) . . . 4_676 ?
F1F C2F F3F K2 -109.3(3) . . . 4_676 ?
F2F C2F F3F K2 5.9(3) . . . 4_676 ?
C1F C2F F3F K2 124.4(2) . . . 4_676 ?
F1F C2F F3F K4 -28.2(5) . . . 1_565 ?
F2F C2F F3F K4 87.0(4) . . . 1_565 ?
C1F C2F F3F K4 -154.5(2) . . . 1_565 ?
O2F C1F C3F F5F 78.5(5) . . . . ?
O1F C1F C3F F5F -100.1(5) . . . . ?
O2F C1F C3F F6F -45.5(5) . . . . ?
O1F C1F C3F F6F 135.8(4) . . . . ?
O2F C1F C3F F4F -164.2(5) . . . . ?
O1F C1F C3F F4F 17.2(5) . . . . ?
F5F C3F F4F K1 98.5(6) . . . . ?
F6F C3F F4F K1 -146.5(5) . . . . ?
C1F C3F F4F K1 -23.1(6) . . . . ?
F6F C3F F5F K2 -8.8(10) . . . 4_676 ?
F4F C3F F5F K2 103.2(8) . . . 4_676 ?
C1F C3F F5F K2 -135.1(7) . . . 4_676 ?
F5F C3F F6F K4 49.8(8) . . . 1_565 ?
F4F C3F F6F K4 -61.8(7) . . . 1_565 ?
C1F C3F F6F K4 175.5(4) . . . 1_565 ?
O2F C1F C4F F7F -87.9(17) . . . . ?
O1F C1F C4F F7F 93.5(17) . . . . ?
O2F C1F C4F F9F 14.4(17) . . . . ?
O1F C1F C4F F9F -164.3(17) . . . . ?
O2F C1F C4F F8F 166.4(16) . . . . ?
O1F C1F C4F F8F -12.3(17) . . . . ?
F7F C4F F8F K1 -96(2) . . . . ?
F9F C4F F8F K1 163(2) . . . . ?
C1F C4F F8F K1 19(2) . . . . ?
F7F C4F F9F K2 -114(2) . . . 4_676 ?
F8F C4F F9F K2 -13(4) . . . 4_676 ?
C1F C4F F9F K2 133.2(15) . . . 4_676 ?
O2G C1G O1G Mn3 14.1(4) . . . . ?
C2G C1G O1G Mn3 -164.19(16) . . . . ?
O2G C1G O1G K1 -152.0(2) . . . . ?
C2G C1G O1G K1 29.7(3) . . . . ?
O2G C1G C2G F2G 161.4(2) . . . . ?
O1G C1G C2G F2G -20.0(3) . . . . ?
O2G C1G C2G F1G -77.7(3) . . . . ?
O1G C1G C2G F1G 100.9(3) . . . . ?
O2G C1G C2G F3G 41.0(3) . . . . ?
O1G C1G C2G F3G -140.3(2) . . . . ?
O1G C1G O2G Mn1 3.5(4) . . . . ?
C2G C1G O2G Mn1 -178.11(16) . . . . ?
O1G C1G O2G K1 139.6(2) . . . 2_645 ?
C2G C1G O2G K1 -42.0(3) . . . 2_645 ?
F1G C2G F2G K1 -115.30(19) . . . . ?
F3G C2G F2G K1 129.68(16) . . . . ?
C1G C2G F2G K1 7.1(3) . . . . ?
F2G C2G F3G K1 -146.58(15) . . . 2_645 ?
F1G C2G F3G K1 98.0(2) . . . 2_645 ?
C1G C2G F3G K1 -22.8(3) . . . 2_645 ?
O2H C1H O1H Mn3 -6.6(5) . . . . ?
C2H C1H O1H Mn3 172.18(19) . . . . ?
O2H C1H O1H K1 132.7(2) . . . . ?
C2H C1H O1H K1 -48.5(3) . . . . ?
O2H C1H C2H F1H 82.0(3) . . . . ?
O1H C1H C2H F1H -97.0(3) . . . . ?
O2H C1H C2H F2H -156.6(2) . . . . ?
O1H C1H C2H F2H 24.4(4) . . . . ?
O2H C1H C2H F3H -36.8(3) . . . . ?
O1H C1H C2H F3H 144.2(3) . . . . ?
F1H C2H F2H K1 128.1(2) . . . . ?
F3H C2H F2H K1 -117.00(19) . . . . ?
C1H C2H F2H K1 5.2(3) . . . . ?
O1H C1H O2H Mn2 11.8(4) . . . . ?
C2H C1H O2H Mn2 -167.01(18) . . . . ?
O1H C1H O2H K2 -130.5(3) . . . . ?
C2H C1H O2H K2 50.6(3) . . . . ?
F1H C2H F3H K2 -112.5(2) . . . . ?
F2H C2H F3H K2 132.01(18) . . . . ?
C1H C2H F3H K2 8.6(3) . . . . ?
Mn3 O1I C1I O2I 30.9(4) . . . . ?
K3 O1I C1I O2I -123.6(3) . . . . ?
Mn3 O1I C1I C3I -148.9(2) . . . . ?
K3 O1I C1I C3I 56.6(3) . . . . ?
Mn3 O1I C1I C2I -148.9(2) . . . . ?
K3 O1I C1I C2I 56.6(3) . . . . ?
Mn2 O2I C1I O1I -37.5(4) . . . . ?
K3 O2I C1I O1I 137.5(2) 3_666 . . . ?
Mn2 O2I C1I C3I 142.3(2) . . . . ?
K3 O2I C1I C3I -42.7(3) 3_666 . . . ?
Mn2 O2I C1I C2I 142.3(2) . . . . ?
K3 O2I C1I C2I -42.7(3) 3_666 . . . ?
O1I C1I C2I F2I 106.9(3) . . . . ?
O2I C1I C2I F2I -72.9(4) . . . . ?
O1I C1I C2I F3I -132.3(3) . . . . ?
O2I C1I C2I F3I 47.8(4) . . . . ?
O1I C1I C2I F1I -13.0(4) . . . . ?
O2I C1I C2I F1I 167.1(3) . . . . ?
F2I C2I F1I K3 -153.2(2) . . . . ?
F3I C2I F1I K3 92.6(3) . . . . ?
C1I C2I F1I K3 -30.3(3) . . . . ?
F3I C2I F2I K4 60.8(3) . . . 3_666 ?
F1I C2I F2I K4 -52.3(3) . . . 3_666 ?
C1I C2I F2I K4 -175.9(2) . . . 3_666 ?
F2I C2I F3I K3 90.5(3) . . . 3_666 ?
F1I C2I F3I K3 -156.0(2) . . . 3_666 ?
C1I C2I F3I K3 -32.6(3) . . . 3_666 ?
O1I C1I C3I F5I 39(3) . . . . ?
O2I C1I C3I F5I -141(3) . . . . ?
O1I C1I C3I F6I -49(2) . . . . ?
O2I C1I C3I F6I 131(2) . . . . ?
O1I C1I C3I F4I -176.3(18) . . . . ?
O2I C1I C3I F4I 3.8(19) . . . . ?
F5I C3I F4I K3 168(3) . . . 3_666 ?
F6I C3I F4I K3 -99(3) . . . 3_666 ?
C1I C3I F4I K3 24(2) . . . 3_666 ?
F4I C3I F5I F6I 113(3) . . . . ?
C1I C3I F5I F6I -106(2) . . . . ?
F6I C3I F5I K4 -81(2) . . . 3_666 ?
F4I C3I F5I K4 32(3) . . . 3_666 ?
C1I C3I F5I K4 172.9(4) . . . 3_666 ?
F4I C3I F6I F5I -120(3) . . . . ?
C1I C3I F6I F5I 116.5(19) . . . . ?
F5I C3I F6I K3 -99(3) . . . . ?
F4I C3I F6I K3 142(2) . . . . ?
C1I C3I F6I K3 18(3) . . . . ?
K4 F5I F6I C3I 109(2) 3_666 . . . ?
C3I F5I F6I K3 111(3) . . . . ?
K4 F5I F6I K3 -140.3(16) 3_666 . . . ?
